data_7058145
loop_
_publ_author_name
'Shayapov, Vladimir R.'
'Usoltsev, Andrey N.'
'Adonin, Sergey A.'
'Sokolov, Maxim N.'
'Samsonenko, Denis G.'
'Fedin, Vladimir P.'

_publ_section_title
;
 Thermochromism of bromotellurates(iv): experimental insights
;
_journal_issue 9
_journal_name_full 'New Journal of Chemistry'
_journal_page_first 3927
_journal_paper_doi 10.1039/C9NJ00320G
_journal_volume 43
_journal_year 2019
_chemical_formula_sum 'C10 H10 Br6 Cl2 N2 Te'
_chemical_formula_weight 836.16
_space_group_crystal_system triclinic
_space_group_IT_number 2
_space_group_name_Hall '-P 1'
_space_group_name_H-M_alt 'P -1'
_symmetry_space_group_name_Hall '-P 1'
_symmetry_space_group_name_H-M 'P -1'
_atom_sites_solution_hydrogens mixed
_atom_sites_solution_primary dual
_atom_sites_solution_secondary difmap
_audit_creation_method SHELXL-2018/3
_audit_update_record
;
2018-11-12 deposited with the CCDC.
2019-02-05 downloaded from the CCDC.
;
_cell_angle_alpha 74.694(6)
_cell_angle_beta 70.263(5)
_cell_angle_gamma 83.031(6)
_cell_formula_units_Z 1
_cell_length_a 7.3223(5)
_cell_length_b 8.3339(6)
_cell_length_c 9.0497(6)
_cell_measurement_reflns_used 2463
_cell_measurement_temperature 130(2)
_cell_measurement_theta_max 29.01
_cell_measurement_theta_min 3.93
_cell_volume 501.05(6)
_computing_cell_refinement 'CrysAlisPro 1.171.38.46 (Rigaku OD, 2015)'
_computing_data_collection 'CrysAlisPro 1.171.38.46 (Rigaku OD, 2015)'
_computing_data_reduction 'CrysAlisPro 1.171.38.46 (Rigaku OD, 2015)'
_computing_molecular_graphics 'ShelXle (H\"ubschle, 2011)'
_computing_publication_material 'CIFTAB (Sheldrick, 2015)'
_computing_structure_refinement 'SHELXL-2018 (Sheldrick, 2015)'
_computing_structure_solution 'SHELXT-2018 (Sheldrick, 2015)'
_diffrn_ambient_temperature 130(2)
_diffrn_detector 'CCD plate'
_diffrn_detector_area_resol_mean 10.6168
_diffrn_detector_type AtlasS2
_diffrn_measured_fraction_theta_full 0.996
_diffrn_measured_fraction_theta_max 0.823
_diffrn_measurement_device 'four-circle diffractometer'
_diffrn_measurement_device_type 'New Xcalibur, AtlasS2'
_diffrn_measurement_method '\w scans'
_diffrn_radiation_monochromator graphite
_diffrn_radiation_probe x-ray
_diffrn_radiation_source 'fine-focus sealed tube'
_diffrn_radiation_type MoK\a
_diffrn_radiation_wavelength 0.71073
_diffrn_reflns_av_R_equivalents 0.0266
_diffrn_reflns_av_unetI/netI 0.0467
_diffrn_reflns_Laue_measured_fraction_full 0.996
_diffrn_reflns_Laue_measured_fraction_max 0.823
_diffrn_reflns_limit_h_max 10
_diffrn_reflns_limit_h_min -6
_diffrn_reflns_limit_k_max 11
_diffrn_reflns_limit_k_min -11
_diffrn_reflns_limit_l_max 12
_diffrn_reflns_limit_l_min -9
_diffrn_reflns_number 3754
_diffrn_reflns_point_group_measured_fraction_full 0.996
_diffrn_reflns_point_group_measured_fraction_max 0.823
_diffrn_reflns_theta_full 25.500
_diffrn_reflns_theta_max 29.052
_diffrn_reflns_theta_min 3.617
_diffrn_source 'sealed X-ray tube'
_exptl_absorpt_coefficient_mu 13.707
_exptl_absorpt_correction_T_max 1.00000
_exptl_absorpt_correction_T_min 0.21008
_exptl_absorpt_correction_type multi-scan
_exptl_absorpt_process_details
;
CrysAlisPro 1.171.38.46 (Rigaku Oxford Diffraction, 2015)
Empirical absorption correction using spherical harmonics,
implemented in SCALE3 ABSPACK scaling algorithm.
;
_exptl_crystal_colour yellow
_exptl_crystal_density_diffrn 2.771
_exptl_crystal_description block
_exptl_crystal_F_000 380
_exptl_crystal_size_max 0.39
_exptl_crystal_size_mid 0.23
_exptl_crystal_size_min 0.10
_refine_diff_density_max 0.952
_refine_diff_density_min -1.538
_refine_diff_density_rms 0.195
_refine_ls_extinction_method none
_refine_ls_goodness_of_fit_ref 1.040
_refine_ls_hydrogen_treatment constr
_refine_ls_matrix_type full
_refine_ls_number_parameters 97
_refine_ls_number_reflns 2201
_refine_ls_number_restraints 42
_refine_ls_restrained_S_all 1.064
_refine_ls_R_factor_all 0.0427
_refine_ls_R_factor_gt 0.0352
_refine_ls_shift/su_max 0.001
_refine_ls_shift/su_mean 0.000
_refine_ls_structure_factor_coef Fsqd
_refine_ls_weighting_details 'w=1/[\s^2^(Fo^2^)+(0.0363P)^2^] where P=(Fo^2^+2Fc^2^)/3'
_refine_ls_weighting_scheme calc
_refine_ls_wR_factor_gt 0.0741
_refine_ls_wR_factor_ref 0.0783
_reflns_Friedel_coverage 0.000
_reflns_number_gt 1905
_reflns_number_total 2201
_reflns_threshold_expression 'I > 2\s(I)'
_cod_data_source_file c9nj00320g2.cif
_cod_data_source_block AU200Orange
_cod_depositor_comments 'Adding full bibliography for 7058143--7058147.cif.'
_cod_database_code 7058145
_shelx_shelxl_version_number 2018/3
_shelx_space_group_comment
;
The symmetry employed for this shelxl refinement is uniquely defined
by the following loop, which should always be used as a source of
symmetry information in preference to the above space-group names.
They are only intended as comments.
;
_shelx_estimated_absorpt_t_min 0.076
_shelx_estimated_absorpt_t_max 0.341

loop_
_space_group_symop_operation_xyz
'x, y, z'
'-x, -y, -z'

loop_
_atom_site_label
_atom_site_type_symbol
_atom_site_fract_x
_atom_site_fract_y
_atom_site_fract_z
_atom_site_U_iso_or_equiv
_atom_site_adp_type
_atom_site_occupancy
_atom_site_site_symmetry_order
_atom_site_calc_flag
_atom_site_refinement_flags_posn
_atom_site_refinement_flags_adp
_atom_site_refinement_flags_occupancy
Te1 Te 0.000000 0.500000 0.500000 0.01461(12) Uani 1 2 d S . P
Br1 Br 0.06273(7) 0.16984(6) 0.60041(6) 0.01987(14) Uani 1 1 d . . .
Br3 Br 0.30757(7) 0.51433(6) 0.22841(6) 0.02015(14) Uani 1 1 d . . .
Br5 Br 0.22921(8) 0.56862(7) 0.65329(6) 0.02813(16) Uani 1 1 d . . .
N1 N 0.4186(7) 0.1795(6) 0.7862(5) 0.0318(11) Uani 1 1 d . U .
H1 H 0.447147 0.285011 0.760304 0.038 Uiso 1 1 d R U .
C11 C 0.2846(7) 0.1121(7) 0.9256(6) 0.0229(11) Uani 1 1 d . U .
C12 C 0.2570(7) -0.0545(6) 0.9689(6) 0.0229(11) Uani 1 1 d . U .
H12 H 0.164005 -0.103678 1.068508 0.028 Uiso 1 1 calc R U .
C13 C 0.3664(9) -0.1495(8) 0.8657(7) 0.0430(16) Uani 1 1 d . U .
H13 H 0.347774 -0.265825 0.892543 0.052 Uiso 1 1 calc R U .
C14 C 0.5031(10) -0.0773(9) 0.7233(8) 0.054(2) Uani 1 1 d . U .
H14 H 0.578160 -0.143551 0.651554 0.065 Uiso 1 1 calc R U .
C15 C 0.5306(8) 0.0869(9) 0.6856(7) 0.0454(17) Uani 1 1 d . U .
H15 H 0.627767 0.137042 0.589154 0.055 Uiso 1 1 calc R U .
Cl1 Cl 0.1587(3) 0.24219(19) 1.04334(19) 0.0552(5) Uani 1 1 d . U .

loop_
_atom_site_aniso_label
_atom_site_aniso_U_11
_atom_site_aniso_U_22
_atom_site_aniso_U_33
_atom_site_aniso_U_23
_atom_site_aniso_U_13
_atom_site_aniso_U_12
Te1 0.0169(2) 0.0135(2) 0.0112(2) -0.00330(17) -0.00351(17) 0.00579(17)
Br1 0.0239(3) 0.0146(2) 0.0170(3) -0.0035(2) -0.0040(2) 0.0065(2)
Br3 0.0246(3) 0.0170(3) 0.0161(3) -0.0064(2) -0.0028(2) 0.0044(2)
Br5 0.0341(3) 0.0295(3) 0.0211(3) -0.0064(2) -0.0135(2) 0.0125(2)
N1 0.034(3) 0.033(3) 0.029(2) 0.009(2) -0.017(2) -0.019(2)
C11 0.031(3) 0.024(2) 0.020(2) -0.001(2) -0.017(2) -0.003(2)
C12 0.022(2) 0.022(3) 0.020(2) 0.002(2) -0.005(2) 0.002(2)
C13 0.054(4) 0.026(3) 0.024(3) 0.001(2) 0.006(3) 0.021(3)
C14 0.052(4) 0.044(4) 0.030(3) 0.006(3) 0.011(3) 0.030(3)
C15 0.024(3) 0.062(4) 0.026(3) 0.020(3) 0.000(2) 0.001(3)
Cl1 0.1167(16) 0.0246(7) 0.0306(8) -0.0176(7) -0.0245(10) 0.0018(9)

loop_
_atom_type_symbol
_atom_type_description
_atom_type_scat_dispersion_real
_atom_type_scat_dispersion_imag
_atom_type_scat_source
C C 0.0033 0.0016 'International Tables Vol C Tables 4.2.6.8 and 6.1.1.4'
H H 0.0000 0.0000 'International Tables Vol C Tables 4.2.6.8 and 6.1.1.4'
Br Br -0.2901 2.4595 'International Tables Vol C Tables 4.2.6.8 and 6.1.1.4'
Cl Cl 0.1484 0.1585 'International Tables Vol C Tables 4.2.6.8 and 6.1.1.4'
N N 0.0061 0.0033 'International Tables Vol C Tables 4.2.6.8 and 6.1.1.4'
Te Te -0.5308 1.6751 'International Tables Vol C Tables 4.2.6.8 and 6.1.1.4'

loop_
_geom_angle_atom_site_label_1
_geom_angle_atom_site_label_2
_geom_angle_atom_site_label_3
_geom_angle
_geom_angle_site_symmetry_1
_geom_angle_site_symmetry_3
_geom_angle_publ_flag
Br1 Te1 Br1 180.0 . 2_566 yes
Br1 Te1 Br3 88.826(16) . 2_566 yes
Br1 Te1 Br3 88.826(16) 2_566 . ?
Br1 Te1 Br3 91.174(16) . . yes
Br1 Te1 Br3 91.174(16) 2_566 2_566 ?
Br1 Te1 Br5 88.341(16) . 2_566 yes
Br1 Te1 Br5 88.341(16) 2_566 . ?
Br1 Te1 Br5 91.658(16) . . yes
Br1 Te1 Br5 91.659(16) 2_566 2_566 ?
Br3 Te1 Br3 180.0 . 2_566 yes
Br5 Te1 Br3 89.638(16) . 2_566 yes
Br5 Te1 Br3 89.639(16) 2_566 . ?
Br5 Te1 Br3 90.362(16) . . yes
Br5 Te1 Br3 90.362(16) 2_566 2_566 ?
Br5 Te1 Br5 180.0 2_566 . yes
C11 N1 H1 121.7 . . ?
C11 N1 C15 122.0(5) . . ?
C15 N1 H1 116.0 . . ?
N1 C11 C12 120.2(5) . . ?
N1 C11 Cl1 117.0(4) . . ?
C12 C11 Cl1 122.7(4) . . ?
C11 C12 H12 120.8 . . ?
C11 C12 C13 118.4(5) . . ?
C13 C12 H12 120.8 . . ?
C12 C13 H13 119.9 . . ?
C12 C13 C14 120.2(6) . . ?
C14 C13 H13 119.9 . . ?
C13 C14 H14 120.0 . . ?
C15 C14 C13 120.0(6) . . ?
C15 C14 H14 120.0 . . ?
N1 C15 H15 120.4 . . ?
C14 C15 N1 119.1(5) . . ?
C14 C15 H15 120.4 . . ?

loop_
_geom_bond_atom_site_label_1
_geom_bond_atom_site_label_2
_geom_bond_distance
_geom_bond_site_symmetry_2
_geom_bond_publ_flag
Te1 Br1 2.6950(5) . yes
Te1 Br1 2.6950(5) 2_566 ?
Te1 Br3 2.7016(5) . yes
Te1 Br3 2.7017(5) 2_566 ?
Te1 Br5 2.7005(6) . yes
Te1 Br5 2.7005(6) 2_566 ?
N1 H1 0.8800 . ?
N1 C11 1.339(7) . ?
N1 C15 1.346(8) . ?
C11 C12 1.359(7) . ?
C11 Cl1 1.693(6) . ?
C12 H12 0.9500 . ?
C12 C13 1.369(8) . ?
C13 H13 0.9500 . ?
C13 C14 1.375(8) . ?
C14 H14 0.9500 . ?
C14 C15 1.343(10) . ?
C15 H15 0.9500 . ?
